data_1535134
loop_
_publ_author_name
'Ben Moussa, S.'
'Ventemillas, S.'
'Cabeza, A.'
'Gutierrez-Puebla, E.'
'Sanz, J.'

_publ_section_title
;
 Structure of trihydrated rare-earth acid diphosphates Ln H P2 O7 * 3(H2
 O) (Ln = La, Er)
;
_journal_name_full 'Journal of Solid State Chemistry'
_journal_page_first 2129
_journal_page_last 2137
_journal_volume 177
_journal_year 2004
_chemical_formula_sum 'Er H7 O10 P2'
_chemical_name_systematic 'Er (H P2 O7) (H2 O)3'
_space_group_IT_number 2
_symmetry_space_group_name_Hall '-P 1'
_symmetry_space_group_name_H-M 'P -1'
_cell_angle_alpha 82.009
_cell_angle_beta 79.949
_cell_angle_gamma 88.408
_cell_formula_units_Z 2
_cell_length_a 6.3986
_cell_length_b 6.8679
_cell_length_c 9.7483
_cell_volume 417.715
_citation_journal_id_ASTM JSSCBI
_cod_data_source_file BenMoussa_JSSCBI_2004_1471.cif
_cod_data_source_block H7Er1O10P2
_cod_original_cell_volume 417.7154
_cod_original_formula_sum 'H7 Er1 O10 P2'
_cod_database_code 1535134

loop_
_symmetry_equiv_pos_as_xyz
x,y,z
-x,-y,-z

loop_
_atom_site_label
_atom_site_type_symbol
_atom_site_fract_x
_atom_site_fract_y
_atom_site_fract_z
_atom_site_occupancy
_atom_site_U_iso_or_equiv
O10 O-2 0.4892 0.6479 0.5417 0.5 0.0
O6 O-2 0.6711 0.0707 0.031 1 0.0
O7 O-2 0.0183 0.2599 -0.0336 1 0.0
O5 O-2 0.6628 0.4132 0.0572 1 0.0
O9 O-2 0.6677 0.3653 0.7675 1 0.0
H1 H+1 -0.014 0.196 0.493 1 0.0
O3 O-2 0.009 0.2606 0.4148 1 0.0
P2 P+5 0.8064 0.2345 0.0611 1 0.0
O2 O-2 0.0681 -0.0753 0.3338 1 0.0
O1 O-2 0.2433 0.237 0.1889 1 0.0
O4 O-2 0.8447 0.181 0.2201 1 0.0
H2 H+1 0.184 0.198 0.721 1 0.0
P1 P+5 0.0554 0.1433 0.2879 1 0.0
O11 O-2 0.508 0.074 0.5064 0.5 0.0
Er1 Er+3 0.3749 0.2599 -0.0472 1 0.0
O8 O-2 0.2928 0.2599 0.7273 1 0.0
H3 H+1 0.361 0.236 0.65 1 0.0
